data_7700886
loop_
_publ_author_name
'Sun, Jun'
'Wu, Hongping'
'Mutailipu, Miriding'
'Yang, Zhihua'
'Pan, Shilie'

_publ_section_title
;
 Structural insights into three phosphates with distinct polyanionic
 configurations.
;
_journal_issue 35
_journal_name_full 'Dalton transactions (Cambridge, England : 2003)'
_journal_page_first 13406
_journal_page_last 13412
_journal_paper_doi 10.1039/c9dt02842k
_journal_volume 48
_journal_year 2019
_chemical_formula_sum 'K2 O12 P4 Sr'
_chemical_formula_weight 481.70
_space_group_IT_number 82
_space_group_name_Hall 'I -4'
_space_group_name_H-M_alt 'I -4'
_symmetry_cell_setting tetragonal
_symmetry_space_group_name_Hall 'I -4'
_symmetry_space_group_name_H-M 'I -4'
_atom_sites_solution_primary direct
_atom_sites_solution_secondary difmap
_audit_creation_method SHELXL-97
_audit_update_record
;
2019-07-02 deposited with the CCDC.    2019-08-21 downloaded from the CCDC.
;
_cell_angle_alpha 90.00
_cell_angle_beta 90.00
_cell_angle_gamma 90.00
_cell_formula_units_Z 2
_cell_length_a 7.429(4)
_cell_length_b 7.429(4)
_cell_length_c 10.149(8)
_cell_measurement_reflns_used 1282
_cell_measurement_temperature 296(2)
_cell_measurement_theta_max 27.53
_cell_measurement_theta_min 3.40
_cell_volume 560.1(6)
_computing_cell_refinement 'Bruker SMART'
_computing_data_collection 'Bruker SMART'
_computing_data_reduction 'Bruker SAINT'
_computing_molecular_graphics 'Bruker SHELXTL'
_computing_publication_material 'Bruker SHELXTL'
_computing_structure_refinement 'SHELXL-97 (Sheldrick, 1997)'
_computing_structure_solution 'SHELXS-97 (Sheldrick, 1990)'
_diffrn_ambient_temperature 296(2)
_diffrn_measured_fraction_theta_full 1.000
_diffrn_measured_fraction_theta_max 1.000
_diffrn_measurement_device_type 'CCD area detector'
_diffrn_measurement_method 'phi and omega scans'
_diffrn_radiation_monochromator graphite
_diffrn_radiation_source 'fine-focus sealed tube'
_diffrn_radiation_type MoK\a
_diffrn_radiation_wavelength 0.71073
_diffrn_reflns_av_R_equivalents 0.0424
_diffrn_reflns_av_sigmaI/netI 0.0548
_diffrn_reflns_limit_h_max 8
_diffrn_reflns_limit_h_min -9
_diffrn_reflns_limit_k_max 8
_diffrn_reflns_limit_k_min -9
_diffrn_reflns_limit_l_max 13
_diffrn_reflns_limit_l_min -10
_diffrn_reflns_number 1690
_diffrn_reflns_theta_full 27.52
_diffrn_reflns_theta_max 27.52
_diffrn_reflns_theta_min 3.40
_exptl_absorpt_coefficient_mu 6.188
_exptl_absorpt_correction_T_max 0.7456
_exptl_absorpt_correction_T_min 0.5114
_exptl_absorpt_correction_type numerical
_exptl_absorpt_process_details face-indexed
_exptl_crystal_colour colorless
_exptl_crystal_density_diffrn 2.856
_exptl_crystal_density_method 'not measured'
_exptl_crystal_description block
_exptl_crystal_F_000 464
_exptl_crystal_size_max 0.188
_exptl_crystal_size_mid 0.151
_exptl_crystal_size_min 0.083
_refine_diff_density_max 0.635
_refine_diff_density_min -0.361
_refine_diff_density_rms 0.085
_refine_ls_abs_structure_details 'Flack H D (1983), Acta Cryst. A39, 876-881'
_refine_ls_abs_structure_Flack 0.014(7)
_refine_ls_extinction_method SHELXL
_refine_ls_goodness_of_fit_ref 0.905
_refine_ls_matrix_type full
_refine_ls_number_parameters 44
_refine_ls_number_reflns 653
_refine_ls_number_restraints 0
_refine_ls_restrained_S_all 0.905
_refine_ls_R_factor_all 0.0224
_refine_ls_R_factor_gt 0.0219
_refine_ls_shift/su_max 0.000
_refine_ls_shift/su_mean 0.000
_refine_ls_structure_factor_coef Fsqd
_refine_ls_weighting_details 'calc w=1/[\s^2^(Fo^2^)+(0.0000P)^2^+0.0000P] where P=(Fo^2^+2Fc^2^)/3'
_refine_ls_weighting_scheme calc
_refine_ls_wR_factor_gt 0.0508
_refine_ls_wR_factor_ref 0.0510
_reflns_number_gt 638
_reflns_number_total 653
_reflns_threshold_expression >2sigma(I)
_cod_data_source_file c9dt02842k2.cif
_cod_data_source_block aaa
_cod_depositor_comments
;
The following automatic conversions were performed:

'_symmetry_cell_setting' value 'Tetragonal' changed to 'tetragonal'
according to
/home/data/users/saulius/crontab/automatic-downloads/rss-feeds/RSC/lib/dictionaries/cif_core.dic
dictionary named 'cif_core.dic' version 2.4.2 from 2011-04-26.

Automatic conversion script
Id: cif_fix_values 4973 2017-02-22 13:04:09Z antanas 

 Adding full bibliography for 7700884--7700886.cif.
;
_cod_original_cell_volume 560.2(6)
_cod_original_sg_symbol_H-M 'I-4   '
_cod_database_code 7700886

loop_
_symmetry_equiv_pos_as_xyz
'x, y, z'
'-x, -y, z'
'y, -x, -z'
'-y, x, -z'
'x+1/2, y+1/2, z+1/2'
'-x+1/2, -y+1/2, z+1/2'
'y+1/2, -x+1/2, -z+1/2'
'-y+1/2, x+1/2, -z+1/2'

loop_
_atom_site_label
_atom_site_type_symbol
_atom_site_fract_x
_atom_site_fract_y
_atom_site_fract_z
_atom_site_U_iso_or_equiv
_atom_site_adp_type
_atom_site_occupancy
_atom_site_symmetry_multiplicity
_atom_site_calc_flag
_atom_site_refinement_flags
Sr1 Sr 0.5000 1.0000 0.2500 0.01016(14) Uani 1 4 d S
K2 K 0.5000 0.5000 0.17323(11) 0.0242(3) Uani 1 2 d S
P3 P 0.84165(10) 1.21871(10) 0.03393(7) 0.01020(19) Uani 1 1 d .
O1 O 0.3855(3) 1.1926(3) 0.0414(2) 0.0162(5) Uani 1 1 d .
O3 O 0.6951(3) 0.4469(3) 0.4353(2) 0.0129(4) Uani 1 1 d .
O2 O 0.7528(3) 1.1881(3) 0.1626(2) 0.0147(5) Uani 1 1 d .

loop_
_atom_site_aniso_label
_atom_site_aniso_U_11
_atom_site_aniso_U_22
_atom_site_aniso_U_33
_atom_site_aniso_U_23
_atom_site_aniso_U_13
_atom_site_aniso_U_12
Sr1 0.00942(17) 0.00942(17) 0.0116(3) 0.000 0.000 0.000
K2 0.0370(6) 0.0152(5) 0.0204(5) 0.000 0.000 -0.0033(4)
P3 0.0099(3) 0.0096(4) 0.0111(4) -0.0001(3) 0.0002(3) 0.0000(3)
O1 0.0124(10) 0.0172(11) 0.0189(12) -0.0013(9) -0.0023(8) -0.0002(8)
O3 0.0141(11) 0.0102(10) 0.0143(11) 0.0003(8) 0.0018(8) -0.0008(8)
O2 0.0137(11) 0.0178(11) 0.0127(11) -0.0007(9) 0.0036(8) -0.0012(8)

loop_
_atom_type_symbol
_atom_type_description
_atom_type_scat_dispersion_real
_atom_type_scat_dispersion_imag
_atom_type_scat_source
O O 0.0106 0.0060 'International Tables Vol C Tables 4.2.6.8 and 6.1.1.4'
P P 0.1023 0.0942 'International Tables Vol C Tables 4.2.6.8 and 6.1.1.4'
K K 0.2009 0.2494 'International Tables Vol C Tables 4.2.6.8 and 6.1.1.4'
Sr Sr -1.5307 3.2498 'International Tables Vol C Tables 4.2.6.8 and 6.1.1.4'

loop_
_geom_angle_atom_site_label_1
_geom_angle_atom_site_label_2
_geom_angle_atom_site_label_3
_geom_angle
_geom_angle_site_symmetry_1
_geom_angle_site_symmetry_3
O2 Sr1 O2 97.22(4) . 8_655
O2 Sr1 O2 97.22(4) . 7_465
O2 Sr1 O2 138.48(11) 8_655 7_465
O2 Sr1 O2 138.48(11) . 2_675
O2 Sr1 O2 97.22(4) 8_655 2_675
O2 Sr1 O2 97.22(4) 7_465 2_675
O2 Sr1 O1 70.23(7) . .
O2 Sr1 O1 72.77(8) 8_655 .
O2 Sr1 O1 148.59(7) 7_465 .
O2 Sr1 O1 77.35(7) 2_675 .
O2 Sr1 O1 77.35(7) . 2_675
O2 Sr1 O1 148.59(7) 8_655 2_675
O2 Sr1 O1 72.77(8) 7_465 2_675
O2 Sr1 O1 70.23(7) 2_675 2_675
O1 Sr1 O1 76.35(11) . 2_675
O2 Sr1 O1 148.59(7) . 8_655
O2 Sr1 O1 70.23(7) 8_655 8_655
O2 Sr1 O1 77.35(7) 7_465 8_655
O2 Sr1 O1 72.77(8) 2_675 8_655
O1 Sr1 O1 128.17(7) . 8_655
O1 Sr1 O1 128.17(7) 2_675 8_655
O2 Sr1 O1 72.77(8) . 7_465
O2 Sr1 O1 77.35(7) 8_655 7_465
O2 Sr1 O1 70.23(7) 7_465 7_465
O2 Sr1 O1 148.59(7) 2_675 7_465
O1 Sr1 O1 128.17(7) . 7_465
O1 Sr1 O1 128.17(7) 2_675 7_465
O1 Sr1 O1 76.35(11) 8_655 7_465
O2 Sr1 P3 123.07(7) . 2_675
O2 Sr1 P3 98.94(5) 8_655 2_675
O2 Sr1 P3 105.17(6) 7_465 2_675
O2 Sr1 P3 15.68(5) 2_675 2_675
O1 Sr1 P3 63.52(6) . 2_675
O1 Sr1 P3 61.37(5) 2_675 2_675
O1 Sr1 P3 87.88(7) 8_655 2_675
O1 Sr1 P3 164.16(5) 7_465 2_675
O2 Sr1 P3 15.68(5) . .
O2 Sr1 P3 105.17(6) 8_655 .
O2 Sr1 P3 98.94(5) 7_465 .
O2 Sr1 P3 123.07(7) 2_675 .
O1 Sr1 P3 61.37(5) . .
O1 Sr1 P3 63.52(6) 2_675 .
O1 Sr1 P3 164.16(5) 8_655 .
O1 Sr1 P3 87.88(7) 7_465 .
P3 Sr1 P3 107.92(5) 2_675 .
O2 Sr1 P3 98.95(5) . 8_655
O2 Sr1 P3 15.68(5) 8_655 8_655
O2 Sr1 P3 123.07(7) 7_465 8_655
O2 Sr1 P3 105.17(5) 2_675 8_655
O1 Sr1 P3 87.88(7) . 8_655
O1 Sr1 P3 164.16(5) 2_675 8_655
O1 Sr1 P3 61.37(5) 8_655 8_655
O1 Sr1 P3 63.52(6) 7_465 8_655
P3 Sr1 P3 110.25(3) 2_675 8_655
P3 Sr1 P3 110.25(3) . 8_655
O2 Sr1 P3 105.17(5) . 7_465
O2 Sr1 P3 123.07(7) 8_655 7_465
O2 Sr1 P3 15.68(5) 7_465 7_465
O2 Sr1 P3 98.94(5) 2_675 7_465
O1 Sr1 P3 164.16(5) . 7_465
O1 Sr1 P3 87.88(7) 2_675 7_465
O1 Sr1 P3 63.52(6) 8_655 7_465
O1 Sr1 P3 61.37(5) 7_465 7_465
P3 Sr1 P3 110.25(3) 2_675 7_465
P3 Sr1 P3 110.25(3) . 7_465
P3 Sr1 P3 107.92(5) 8_655 7_465
O1 K2 O1 122.47(12) 1_545 2_675
O1 K2 O2 66.52(8) 1_545 8_645
O1 K2 O2 164.14(6) 2_675 8_645
O1 K2 O2 164.14(6) 1_545 7_465
O1 K2 O2 66.52(8) 2_675 7_465
O2 K2 O2 108.34(11) 8_645 7_465
O1 K2 O2 115.34(7) 1_545 2_675
O1 K2 O2 62.43(6) 2_675 2_675
O2 K2 O2 102.32(8) 8_645 2_675
O2 K2 O2 80.15(8) 7_465 2_675
O1 K2 O2 62.43(6) 1_545 1_545
O1 K2 O2 115.34(7) 2_675 1_545
O2 K2 O2 80.15(8) 8_645 1_545
O2 K2 O2 102.32(8) 7_465 1_545
O2 K2 O2 175.85(9) 2_675 1_545
O1 K2 O3 112.34(7) 1_545 2_665
O1 K2 O3 117.26(7) 2_675 2_665
O2 K2 O3 48.76(6) 8_645 2_665
O2 K2 O3 68.88(7) 7_465 2_665
O2 K2 O3 68.45(6) 2_675 2_665
O2 K2 O3 115.49(7) 1_545 2_665
O1 K2 O3 117.26(7) 1_545 .
O1 K2 O3 112.34(7) 2_675 .
O2 K2 O3 68.88(7) 8_645 .
O2 K2 O3 48.76(6) 7_465 .
O2 K2 O3 115.49(7) 2_675 .
O2 K2 O3 68.45(6) 1_545 .
O3 K2 O3 58.91(9) 2_665 .
O1 K2 O1 71.29(4) 1_545 3_465
O1 K2 O1 71.29(4) 2_675 3_465
O2 K2 O1 102.42(7) 8_645 3_465
O2 K2 O1 124.42(6) 7_465 3_465
O2 K2 O1 48.26(6) 2_675 3_465
O2 K2 O1 128.13(7) 1_545 3_465
O3 K2 O1 102.43(8) 2_665 3_465
O3 K2 O1 160.98(6) . 3_465
O1 K2 O1 71.29(4) 1_545 4_755
O1 K2 O1 71.29(4) 2_675 4_755
O2 K2 O1 124.42(6) 8_645 4_755
O2 K2 O1 102.42(7) 7_465 4_755
O2 K2 O1 128.13(7) 2_675 4_755
O2 K2 O1 48.26(6) 1_545 4_755
O3 K2 O1 160.98(6) 2_665 4_755
O3 K2 O1 102.43(8) . 4_755
O1 K2 O1 96.41(10) 3_465 4_755
O1 K2 K2 61.23(6) 1_545 3_565
O1 K2 K2 61.23(6) 2_675 3_565
O2 K2 K2 125.83(5) 8_645 3_565
O2 K2 K2 125.83(5) 7_465 3_565
O2 K2 K2 87.92(5) 2_675 3_565
O2 K2 K2 87.93(5) 1_545 3_565
O3 K2 K2 150.54(5) 2_665 3_565
O3 K2 K2 150.54(5) . 3_565
O1 K2 K2 48.21(5) 3_465 3_565
O1 K2 K2 48.21(5) 4_755 3_565
O1 K2 P3 94.17(5) 1_545 2_675
O1 K2 P3 63.07(5) 2_675 2_675
O2 K2 P3 105.07(5) 8_645 2_675
O2 K2 P3 101.69(5) 7_465 2_675
O2 K2 P3 23.95(5) 2_675 2_675
O2 K2 P3 152.29(6) 1_545 2_675
O3 K2 P3 86.10(6) 2_665 2_675
O3 K2 P3 139.11(5) . 2_675
O1 K2 P3 24.40(4) 3_465 2_675
O1 K2 P3 112.59(7) 4_755 2_675
K2 K2 P3 66.73(3) 3_565 2_675
O1 P3 O2 120.54(14) 4_765 .
O1 P3 O3 106.85(13) 4_765 6_664
O2 P3 O3 110.82(13) . 6_664
O1 P3 O3 111.06(13) 4_765 8_655
O2 P3 O3 104.31(13) . 8_655
O3 P3 O3 101.69(15) 6_664 8_655
O1 P3 K2 65.97(10) 4_765 1_565
O2 P3 K2 54.91(9) . 1_565
O3 P3 K2 124.88(8) 6_664 1_565
O3 P3 K2 132.73(9) 8_655 1_565
O1 P3 K2 149.89(10) 4_765 7_565
O2 P3 K2 49.14(10) . 7_565
O3 P3 K2 103.00(9) 6_664 7_565
O3 P3 K2 58.01(8) 8_655 7_565
K2 P3 K2 99.78(5) 1_565 7_565
O1 P3 Sr1 123.55(10) 4_765 .
O2 P3 Sr1 27.19(9) . .
O3 P3 Sr1 85.26(9) 6_664 .
O3 P3 Sr1 120.17(9) 8_655 .
K2 P3 Sr1 62.56(2) 1_565 .
K2 P3 Sr1 62.50(3) 7_565 .
O1 P3 Sr1 35.82(9) 4_765 5_554
O2 P3 Sr1 154.61(10) . 5_554
O3 P3 Sr1 90.07(10) 6_664 5_554
O3 P3 Sr1 84.47(9) 8_655 5_554
K2 P3 Sr1 101.58(3) 1_565 5_554
K2 P3 Sr1 141.88(3) 7_565 5_554
Sr1 P3 Sr1 155.36(2) . 5_554
P3 O1 Sr1 125.44(13) 3_475 .
P3 O1 K2 130.29(12) 3_475 1_565
Sr1 O1 K2 87.80(8) . 1_565
P3 O1 K2 89.64(11) 3_475 3_575
Sr1 O1 K2 144.39(8) . 3_575
K2 O1 K2 70.56(8) 1_565 3_575
P3 O3 P3 130.03(15) 6_665 7_465
P3 O3 K2 124.05(11) 6_665 .
P3 O3 K2 95.42(10) 7_465 .
P3 O2 Sr1 137.13(13) . .
P3 O2 K2 107.69(12) . 7_565
Sr1 O2 K2 90.15(7) . 7_565
P3 O2 K2 101.13(11) . 1_565
Sr1 O2 K2 87.05(6) . 1_565
K2 O2 K2 139.99(8) 7_565 1_565

loop_
_geom_bond_atom_site_label_1
_geom_bond_atom_site_label_2
_geom_bond_distance
_geom_bond_site_symmetry_2
Sr1 O2 2.503(2) .
Sr1 O2 2.503(2) 8_655
Sr1 O2 2.503(2) 7_465
Sr1 O2 2.503(2) 2_675
Sr1 O1 2.693(3) .
Sr1 O1 2.693(3) 2_675
Sr1 O1 2.693(3) 8_655
Sr1 O1 2.693(3) 7_465
Sr1 P3 3.7271(18) 2_675
Sr1 P3 3.7271(18) .
Sr1 P3 3.7271(18) 8_655
Sr1 P3 3.7271(18) 7_465
K2 O1 2.780(3) 1_545
K2 O1 2.780(3) 2_675
K2 O2 2.846(3) 8_645
K2 O2 2.846(3) 7_465
K2 O2 2.985(3) 2_675
K2 O2 2.985(3) 1_545
K2 O3 3.055(3) 2_665
K2 O3 3.055(3) .
K2 O1 3.269(3) 3_465
K2 O1 3.269(3) 4_755
K2 K2 3.516(3) 3_565
K2 P3 3.5789(18) 2_675
P3 O1 1.478(2) 4_765
P3 O2 1.481(2) .
P3 O3 1.609(2) 6_664
P3 O3 1.612(2) 8_655
P3 K2 3.5789(18) 1_565
P3 K2 3.586(2) 7_565
P3 Sr1 3.749(2) 5_554
O1 P3 1.478(2) 3_475
O1 K2 2.780(3) 1_565
O1 K2 3.269(3) 3_575
O3 P3 1.609(2) 6_665
O3 P3 1.612(2) 7_465
O2 K2 2.846(3) 7_565
O2 K2 2.985(3) 1_565
